data_7709985
loop_
_publ_author_name
'Wang, Zhen-Feng'
'Wei, Qiao-Chang'
'Li, Jin-Xian'
'Zhou, Zhen'
'Zhang, Shuhua'

_publ_section_title
;
 A new class of nickel(II) oxyquinoline-bipyridine complexes as potent
 anticancer agents induces apoptosis and autophagy in A549/DDP tumor cells
 through mitophagy pathways
;
_journal_name_full 'Dalton Transactions'
_journal_paper_doi 10.1039/D2DT00669C
_journal_year 2022
_chemical_formula_moiety 'C28 H16 Cl2 I2 N4 Ni O2'
_chemical_formula_sum 'C28 H16 Cl2 I2 N4 Ni O2'
_chemical_formula_weight 823.86
_space_group_crystal_system orthorhombic
_space_group_IT_number 61
_space_group_name_Hall '-P 2ac 2ab'
_space_group_name_H-M_alt 'P b c a'
_atom_sites_solution_hydrogens geom
_atom_sites_solution_primary iterative
_audit_creation_date 2021-07-17
_audit_creation_method
;
Olex2 1.2
(compiled 2018.05.29 svn.r3508 for OlexSys, GUI svn.r5506)
;
_audit_update_record
;
2022-04-02 deposited with the CCDC.	2022-04-11 downloaded from the CCDC.
;
_cell_angle_alpha 90
_cell_angle_beta 90
_cell_angle_gamma 90
_cell_formula_units_Z 8
_cell_length_a 15.3688(4)
_cell_length_b 16.0251(3)
_cell_length_c 22.4547(6)
_cell_measurement_reflns_used 9868
_cell_measurement_temperature 150(2)
_cell_measurement_theta_max 26.37
_cell_measurement_theta_min 2.25
_cell_volume 5530.3(2)
_computing_cell_refinement 'Bruker SAINT'
_computing_data_collection 'Bruker APEX2'
_computing_data_reduction 'Bruker SAINT'
_computing_molecular_graphics 'Olex2 (Dolomanov et al., 2009)'
_computing_publication_material 'Olex2 (Dolomanov et al., 2009)'
_computing_structure_refinement 'XL (Sheldrick, 2008)'
_computing_structure_solution
;
Superflip (Palatinus & Chapuis, 2007;Palatinus & van der Lee, 2008;
Palatinus et al., 2012)
;
_diffrn_ambient_temperature 150.15
_diffrn_measured_fraction_theta_full 0.997
_diffrn_measured_fraction_theta_max 0.997
_diffrn_measurement_device_type 'Bruker APEX-II CCD'
_diffrn_measurement_method '\f and \w scans'
_diffrn_radiation_type MoK\a
_diffrn_radiation_wavelength 0.71073
_diffrn_reflns_av_R_equivalents 0.0792
_diffrn_reflns_av_unetI/netI 0.0253
_diffrn_reflns_Laue_measured_fraction_full 0.997
_diffrn_reflns_Laue_measured_fraction_max 0.997
_diffrn_reflns_limit_h_max 19
_diffrn_reflns_limit_h_min -19
_diffrn_reflns_limit_k_max 20
_diffrn_reflns_limit_k_min -20
_diffrn_reflns_limit_l_max 28
_diffrn_reflns_limit_l_min -28
_diffrn_reflns_number 95667
_diffrn_reflns_point_group_measured_fraction_full 0.997
_diffrn_reflns_point_group_measured_fraction_max 0.997
_diffrn_reflns_theta_full 25.242
_diffrn_reflns_theta_max 26.391
_diffrn_reflns_theta_min 2.048
_diffrn_standards_number 0
_exptl_absorpt_coefficient_mu 3.162
_exptl_absorpt_correction_T_max 0.0276
_exptl_absorpt_correction_T_min 0.0090
_exptl_absorpt_correction_type multi-scan
_exptl_absorpt_process_details
;
SADABS-2016/2 (Bruker,2016/2) was used for absorption correction.
wR2(int) was 0.1093 before and 0.0700 after correction.
The Ratio of minimum to maximum transmission is 0.3261.
The \l/2 correction factor is Not present.
;
_exptl_crystal_colour red
_exptl_crystal_density_diffrn 1.979
_exptl_crystal_description block
_exptl_crystal_F_000 3168
_exptl_crystal_size_max 0.35
_exptl_crystal_size_mid 0.25
_exptl_crystal_size_min 0.12
_refine_diff_density_max 1.424
_refine_diff_density_min -1.102
_refine_diff_density_rms 0.160
_refine_ls_extinction_method none
_refine_ls_goodness_of_fit_ref 1.059
_refine_ls_hydrogen_treatment constr
_refine_ls_matrix_type full
_refine_ls_number_parameters 352
_refine_ls_number_reflns 5647
_refine_ls_number_restraints 0
_refine_ls_restrained_S_all 1.059
_refine_ls_R_factor_all 0.0597
_refine_ls_R_factor_gt 0.0519
_refine_ls_shift/su_max 0.001
_refine_ls_shift/su_mean 0.000
_refine_ls_structure_factor_coef Fsqd
_refine_ls_weighting_details 'w=1/[\s^2^(Fo^2^)+(0.0924P)^2^+16.5261P] where P=(Fo^2^+2Fc^2^)/3'
_refine_ls_weighting_scheme calc
_refine_ls_wR_factor_gt 0.1388
_refine_ls_wR_factor_ref 0.1458
_reflns_Friedel_coverage 0.000
_reflns_number_gt 4915
_reflns_number_total 5647
_reflns_threshold_expression 'I > 2\s(I)'
_cod_data_source_file d2dt00669c2.cif
_cod_data_source_block Ni17
_cod_database_code 7709985
_shelx_shelxl_version_number 2018/3
_shelx_space_group_comment
;
The symmetry employed for this shelxl refinement is uniquely defined
by the following loop, which should always be used as a source of
symmetry information in preference to the above space-group names.
They are only intended as comments.
;
_shelx_estimated_absorpt_t_max 0.703
_shelx_estimated_absorpt_t_min 0.404
_olex2_refinement_description
;
1. Fixed Uiso
 At 1.2 times of:
  All C(H) groups
2.a Aromatic/amide H refined with riding coordinates:
 C9(H9), C28(H28), C22(H22), C21(H21), C2(H2), C19(H19), C25(H25), C8(H8),
 C12(H12), C26(H26), C16(H16), C18(H18), C20(H20), C27(H27), C17(H17), C7(H7)
;
_olex2_submission_special_instructions 'No special instructions were received'

loop_
_space_group_symop_operation_xyz
'x, y, z'
'-x+1/2, -y, z+1/2'
'x+1/2, -y+1/2, -z'
'-x, y+1/2, -z+1/2'
'-x, -y, -z'
'x-1/2, y, -z-1/2'
'-x-1/2, y-1/2, z'
'x, -y-1/2, z-1/2'

loop_
_atom_site_label
_atom_site_type_symbol
_atom_site_fract_x
_atom_site_fract_y
_atom_site_fract_z
_atom_site_U_iso_or_equiv
_atom_site_adp_type
_atom_site_occupancy
_atom_site_site_symmetry_order
_atom_site_calc_flag
_atom_site_refinement_flags_posn
_atom_site_refinement_flags_adp
_atom_site_refinement_flags_occupancy
_atom_site_disorder_assembly
_atom_site_disorder_group
I2 I 0.09665(3) 0.46506(2) 0.54373(2) 0.03654(14) Uani 1 1 d . . . . .
I1 I 0.47841(3) 0.45476(3) 0.31541(2) 0.04153(15) Uani 1 1 d . . . . .
Ni1 Ni 0.27455(5) 0.23963(4) 0.42339(3) 0.02421(17) Uani 1 1 d . . . . .
Cl1 Cl 0.22782(11) 0.38242(11) 0.13480(7) 0.0427(4) Uani 1 1 d . . . . .
Cl2 Cl 0.34922(12) 0.36308(11) 0.71310(6) 0.0461(4) Uani 1 1 d . . . . .
O1 O 0.3515(3) 0.3232(2) 0.37971(16) 0.0279(8) Uani 1 1 d . . . . .
N3 N 0.3345(3) 0.1337(3) 0.3888(2) 0.0284(9) Uani 1 1 d . . . . .
N4 N 0.1975(3) 0.1460(3) 0.4585(2) 0.0290(10) Uani 1 1 d . . . . .
C9 C 0.1387(4) 0.2685(4) 0.2287(3) 0.0376(13) Uani 1 1 d . . . . .
H9 H 0.115395 0.274828 0.189759 0.045 Uiso 1 1 calc R . . . .
O2 O 0.2077(3) 0.3281(2) 0.47055(17) 0.0275(8) Uani 1 1 d . . . . .
N1 N 0.2046(3) 0.2498(3) 0.3442(2) 0.0286(9) Uani 1 1 d . . . . .
C28 C 0.1316(4) 0.1562(4) 0.4968(3) 0.0327(12) Uani 1 1 d . . . . .
H28 H 0.115137 0.211489 0.507175 0.039 Uiso 1 1 calc R . . . .
C22 C 0.3260(4) -0.0151(4) 0.3792(3) 0.0364(13) Uani 1 1 d . . . . .
H22 H 0.298802 -0.066235 0.389725 0.044 Uiso 1 1 calc R . . . .
N2 N 0.3507(3) 0.2431(3) 0.4998(2) 0.0290(10) Uani 1 1 d . . . . .
C21 C 0.3967(5) -0.0142(4) 0.3417(3) 0.0411(14) Uani 1 1 d . . . . .
H21 H 0.416570 -0.064464 0.323831 0.049 Uiso 1 1 calc R . . . .
C10 C 0.2364(4) 0.3366(3) 0.5244(2) 0.0263(11) Uani 1 1 d . . . . .
C23 C 0.2945(4) 0.0612(3) 0.4016(2) 0.0302(11) Uani 1 1 d . . . . .
C6 C 0.3253(4) 0.3386(3) 0.3262(2) 0.0270(11) Uani 1 1 d . . . . .
C11 C 0.2010(4) 0.3886(4) 0.5674(3) 0.0311(11) Uani 1 1 d . . . . .
C5 C 0.2470(3) 0.2996(3) 0.3037(2) 0.0265(11) Uani 1 1 d . . . . .
C2 C 0.3371(4) 0.4043(4) 0.2281(3) 0.0369(13) Uani 1 1 d . . . . .
H2 H 0.368470 0.440307 0.202210 0.044 Uiso 1 1 calc R . . . .
C4 C 0.2154(4) 0.3115(3) 0.2452(2) 0.0298(11) Uani 1 1 d . . . . .
C1 C 0.3667(4) 0.3920(4) 0.2860(3) 0.0327(12) Uani 1 1 d . . . . .
C19 C 0.4050(4) 0.1330(4) 0.3545(2) 0.0316(12) Uani 1 1 d . . . . .
H19 H 0.433420 0.184373 0.346247 0.038 Uiso 1 1 calc R . . . .
C13 C 0.3076(4) 0.3514(4) 0.6410(2) 0.0345(12) Uani 1 1 d . . . . .
C25 C 0.1741(4) -0.0018(4) 0.4645(3) 0.0355(13) Uani 1 1 d . . . . .
H25 H 0.187879 -0.056511 0.451220 0.043 Uiso 1 1 calc R . . . .
C3 C 0.2631(4) 0.3654(4) 0.2077(2) 0.0333(12) Uani 1 1 d . . . . .
C15 C 0.3139(4) 0.2918(3) 0.5427(2) 0.0279(11) Uani 1 1 d . . . . .
C24 C 0.2197(4) 0.0674(3) 0.4423(2) 0.0290(11) Uani 1 1 d . . . . .
C14 C 0.3503(4) 0.2984(4) 0.6004(2) 0.0320(12) Uani 1 1 d . . . . .
C8 C 0.0983(4) 0.2177(4) 0.2690(3) 0.0389(14) Uani 1 1 d . . . . .
H8 H 0.047066 0.188055 0.258370 0.047 Uiso 1 1 calc R . . . .
C12 C 0.2352(4) 0.3956(4) 0.6252(3) 0.0352(13) Uani 1 1 d . . . . .
H12 H 0.207958 0.431222 0.653402 0.042 Uiso 1 1 calc R . . . .
C26 C 0.1087(4) 0.0106(4) 0.5059(3) 0.0397(14) Uani 1 1 d . . . . .
H26 H 0.079493 -0.035786 0.523082 0.048 Uiso 1 1 calc R . . . .
C16 C 0.4227(4) 0.2021(4) 0.5119(3) 0.0334(12) Uani 1 1 d . . . . .
H16 H 0.448469 0.169111 0.481415 0.040 Uiso 1 1 calc R . . . .
C18 C 0.4263(4) 0.2521(4) 0.6125(3) 0.0376(13) Uani 1 1 d . . . . .
H18 H 0.451816 0.253510 0.651067 0.045 Uiso 1 1 calc R . . . .
C20 C 0.4388(4) 0.0604(4) 0.3302(2) 0.0356(13) Uani 1 1 d . . . . .
H20 H 0.489628 0.061870 0.306127 0.043 Uiso 1 1 calc R . . . .
C27 C 0.0863(4) 0.0907(4) 0.5220(3) 0.0350(12) Uani 1 1 d . . . . .
H27 H 0.040728 0.100684 0.549681 0.042 Uiso 1 1 calc R . . . .
C17 C 0.4632(4) 0.2049(4) 0.5680(3) 0.0400(14) Uani 1 1 d . . . . .
H17 H 0.515321 0.174701 0.575075 0.048 Uiso 1 1 calc R . . . .
C7 C 0.1339(4) 0.2098(4) 0.3270(3) 0.0332(12) Uani 1 1 d . . . . .
H7 H 0.105595 0.174087 0.354627 0.040 Uiso 1 1 calc R . . . .

loop_
_atom_site_aniso_label
_atom_site_aniso_U_11
_atom_site_aniso_U_22
_atom_site_aniso_U_33
_atom_site_aniso_U_23
_atom_site_aniso_U_13
_atom_site_aniso_U_12
I2 0.0341(2) 0.0362(2) 0.0393(2) -0.00737(15) 0.00206(15) 0.00434(15)
I1 0.0409(3) 0.0484(3) 0.0353(2) 0.01093(16) -0.00255(16) -0.01350(17)
Ni1 0.0327(4) 0.0199(3) 0.0200(3) -0.0002(2) 0.0004(3) -0.0002(3)
Cl1 0.0495(9) 0.0511(9) 0.0275(7) 0.0113(6) -0.0052(6) 0.0000(7)
Cl2 0.0540(9) 0.0593(10) 0.0249(7) -0.0073(6) -0.0075(6) -0.0083(8)
O1 0.036(2) 0.0249(17) 0.0223(18) 0.0022(14) -0.0012(15) -0.0022(15)
N3 0.036(2) 0.025(2) 0.024(2) 0.0000(17) -0.0021(19) 0.0024(18)
N4 0.034(2) 0.026(2) 0.027(2) 0.0000(18) -0.0051(19) -0.0046(19)
C9 0.037(3) 0.043(3) 0.033(3) -0.002(2) -0.002(2) 0.002(3)
O2 0.035(2) 0.0216(17) 0.0262(18) -0.0013(14) 0.0003(15) 0.0002(15)
N1 0.032(2) 0.026(2) 0.028(2) -0.0003(18) -0.0011(19) 0.0000(18)
C28 0.033(3) 0.033(3) 0.031(3) -0.002(2) -0.004(2) -0.004(2)
C22 0.055(4) 0.025(3) 0.030(3) -0.007(2) -0.005(3) 0.003(3)
N2 0.032(2) 0.024(2) 0.030(2) -0.0020(17) -0.0029(19) -0.0014(18)
C21 0.059(4) 0.032(3) 0.033(3) -0.004(2) -0.005(3) 0.008(3)
C10 0.034(3) 0.022(2) 0.023(2) 0.0015(19) 0.000(2) -0.008(2)
C23 0.040(3) 0.025(3) 0.025(3) 0.000(2) -0.010(2) 0.002(2)
C6 0.030(3) 0.022(2) 0.029(3) 0.005(2) 0.003(2) 0.002(2)
C11 0.031(3) 0.030(3) 0.032(3) -0.005(2) 0.003(2) 0.000(2)
C5 0.032(3) 0.022(2) 0.025(3) 0.003(2) 0.001(2) 0.002(2)
C2 0.046(3) 0.035(3) 0.030(3) 0.007(2) 0.007(3) 0.000(3)
C4 0.036(3) 0.027(3) 0.026(3) 0.003(2) 0.001(2) 0.006(2)
C1 0.031(3) 0.033(3) 0.034(3) 0.001(2) 0.000(2) 0.002(2)
C19 0.041(3) 0.032(3) 0.022(3) 0.001(2) -0.002(2) 0.003(2)
C13 0.041(3) 0.042(3) 0.020(2) -0.002(2) -0.002(2) -0.006(3)
C25 0.039(3) 0.026(3) 0.042(3) 0.006(2) -0.010(3) 0.000(2)
C3 0.037(3) 0.039(3) 0.023(3) 0.009(2) -0.005(2) 0.004(2)
C15 0.036(3) 0.023(2) 0.024(3) -0.003(2) -0.002(2) -0.003(2)
C24 0.036(3) 0.026(3) 0.025(3) 0.003(2) -0.007(2) 0.001(2)
C14 0.036(3) 0.032(3) 0.028(3) 0.000(2) 0.000(2) -0.009(2)
C8 0.035(3) 0.039(3) 0.042(3) -0.004(3) 0.002(3) -0.007(2)
C12 0.043(3) 0.035(3) 0.028(3) -0.005(2) 0.006(2) -0.008(2)
C26 0.040(3) 0.040(3) 0.039(3) 0.011(3) -0.006(3) -0.012(3)
C16 0.039(3) 0.028(3) 0.034(3) 0.000(2) 0.000(2) -0.001(2)
C18 0.041(3) 0.039(3) 0.032(3) 0.001(2) -0.010(3) -0.004(3)
C20 0.044(3) 0.041(3) 0.022(3) 0.001(2) 0.002(2) 0.012(3)
C27 0.036(3) 0.041(3) 0.028(3) 0.002(2) -0.001(2) -0.008(2)
C17 0.042(3) 0.039(3) 0.039(3) 0.004(3) -0.012(3) 0.007(3)
C7 0.036(3) 0.029(3) 0.034(3) 0.003(2) 0.004(2) -0.003(2)

loop_
_atom_type_symbol
_atom_type_description
_atom_type_scat_dispersion_real
_atom_type_scat_dispersion_imag
_atom_type_scat_source
C C 0.0033 0.0016 'International Tables Vol C Tables 4.2.6.8 and 6.1.1.4'
H H 0.0000 0.0000 'International Tables Vol C Tables 4.2.6.8 and 6.1.1.4'
Cl Cl 0.1484 0.1585 'International Tables Vol C Tables 4.2.6.8 and 6.1.1.4'
I I -0.4742 1.8119 'International Tables Vol C Tables 4.2.6.8 and 6.1.1.4'
N N 0.0061 0.0033 'International Tables Vol C Tables 4.2.6.8 and 6.1.1.4'
Ni Ni 0.3393 1.1124 'International Tables Vol C Tables 4.2.6.8 and 6.1.1.4'
O O 0.0106 0.0060 'International Tables Vol C Tables 4.2.6.8 and 6.1.1.4'

loop_
_geom_angle_atom_site_label_1
_geom_angle_atom_site_label_2
_geom_angle_atom_site_label_3
_geom_angle
_geom_angle_site_symmetry_1
_geom_angle_site_symmetry_3
_geom_angle_publ_flag
O1 Ni1 N3 95.71(17) . . ?
O1 Ni1 N4 173.05(17) . . ?
O1 Ni1 O2 94.86(15) . . ?
O1 Ni1 N1 80.63(17) . . ?
O1 Ni1 N2 93.03(17) . . ?
N3 Ni1 N1 88.48(18) . . ?
N4 Ni1 N3 78.70(19) . . ?
N4 Ni1 N1 95.00(18) . . ?
N4 Ni1 N2 91.54(18) . . ?
O2 Ni1 N3 168.63(17) . . ?
O2 Ni1 N4 91.05(17) . . ?
O2 Ni1 N1 97.39(17) . . ?
O2 Ni1 N2 80.62(17) . . ?
N2 Ni1 N3 94.62(18) . . ?
N2 Ni1 N1 173.21(18) . . ?
C6 O1 Ni1 113.2(3) . . ?
C23 N3 Ni1 115.0(4) . . ?
C19 N3 Ni1 125.8(4) . . ?
C19 N3 C23 119.2(5) . . ?
C28 N4 Ni1 126.1(4) . . ?
C28 N4 C24 118.5(5) . . ?
C24 N4 Ni1 115.4(4) . . ?
C4 C9 H9 120.2 . . ?
C8 C9 H9 120.2 . . ?
C8 C9 C4 119.6(6) . . ?
C10 O2 Ni1 112.7(3) . . ?
C5 N1 Ni1 111.4(4) . . ?
C7 N1 Ni1 129.6(4) . . ?
C7 N1 C5 118.6(5) . . ?
N4 C28 H28 118.3 . . ?
N4 C28 C27 123.5(6) . . ?
C27 C28 H28 118.3 . . ?
C21 C22 H22 120.6 . . ?
C21 C22 C23 118.8(6) . . ?
C23 C22 H22 120.6 . . ?
C15 N2 Ni1 111.5(4) . . ?
C16 N2 Ni1 129.1(4) . . ?
C16 N2 C15 119.2(5) . . ?
C22 C21 H21 120.2 . . ?
C22 C21 C20 119.5(6) . . ?
C20 C21 H21 120.2 . . ?
O2 C10 C11 125.4(5) . . ?
O2 C10 C15 119.5(5) . . ?
C11 C10 C15 115.1(5) . . ?
N3 C23 C22 121.1(6) . . ?
N3 C23 C24 115.5(5) . . ?
C22 C23 C24 123.3(5) . . ?
O1 C6 C5 120.0(5) . . ?
O1 C6 C1 125.2(5) . . ?
C1 C6 C5 114.8(5) . . ?
C10 C11 I2 118.6(4) . . ?
C10 C11 C12 122.9(5) . . ?
C12 C11 I2 118.4(4) . . ?
N1 C5 C6 114.6(5) . . ?
N1 C5 C4 122.0(5) . . ?
C4 C5 C6 123.4(5) . . ?
C1 C2 H2 119.4 . . ?
C3 C2 H2 119.4 . . ?
C3 C2 C1 121.2(5) . . ?
C9 C4 C5 117.7(5) . . ?
C3 C4 C9 125.0(5) . . ?
C3 C4 C5 117.3(5) . . ?
C6 C1 I1 117.6(4) . . ?
C2 C1 I1 119.6(4) . . ?
C2 C1 C6 122.8(6) . . ?
N3 C19 H19 118.6 . . ?
N3 C19 C20 122.8(6) . . ?
C20 C19 H19 118.6 . . ?
C14 C13 Cl2 119.5(5) . . ?
C12 C13 Cl2 118.8(5) . . ?
C12 C13 C14 121.6(5) . . ?
C24 C25 H25 120.4 . . ?
C26 C25 H25 120.4 . . ?
C26 C25 C24 119.2(6) . . ?
C2 C3 Cl1 119.9(4) . . ?
C2 C3 C4 120.5(5) . . ?
C4 C3 Cl1 119.6(5) . . ?
N2 C15 C10 115.1(5) . . ?
N2 C15 C14 121.8(5) . . ?
C14 C15 C10 123.1(5) . . ?
N4 C24 C23 115.2(5) . . ?
N4 C24 C25 120.9(5) . . ?
C25 C24 C23 123.9(5) . . ?
C13 C14 C15 117.0(5) . . ?
C13 C14 C18 125.3(5) . . ?
C18 C14 C15 117.7(5) . . ?
C9 C8 H8 120.5 . . ?
C9 C8 C7 119.1(6) . . ?
C7 C8 H8 120.5 . . ?
C11 C12 H12 119.9 . . ?
C13 C12 C11 120.2(5) . . ?
C13 C12 H12 119.9 . . ?
C25 C26 H26 120.3 . . ?
C25 C26 C27 119.4(6) . . ?
C27 C26 H26 120.3 . . ?
N2 C16 H16 118.6 . . ?
N2 C16 C17 122.7(6) . . ?
C17 C16 H16 118.6 . . ?
C14 C18 H18 120.3 . . ?
C17 C18 C14 119.3(6) . . ?
C17 C18 H18 120.3 . . ?
C21 C20 C19 118.5(6) . . ?
C21 C20 H20 120.8 . . ?
C19 C20 H20 120.8 . . ?
C28 C27 C26 118.4(6) . . ?
C28 C27 H27 120.8 . . ?
C26 C27 H27 120.8 . . ?
C16 C17 H17 120.4 . . ?
C18 C17 C16 119.2(6) . . ?
C18 C17 H17 120.4 . . ?
N1 C7 C8 123.0(5) . . ?
N1 C7 H7 118.5 . . ?
C8 C7 H7 118.5 . . ?

loop_
_geom_bond_atom_site_label_1
_geom_bond_atom_site_label_2
_geom_bond_distance
_geom_bond_site_symmetry_2
_geom_bond_publ_flag
I2 C11 2.086(6) . ?
I1 C1 2.097(6) . ?
Ni1 O1 2.038(4) . ?
Ni1 N3 2.081(5) . ?
Ni1 N4 2.068(5) . ?
Ni1 O2 2.046(4) . ?
Ni1 N1 2.084(5) . ?
Ni1 N2 2.077(5) . ?
Cl1 C3 1.745(5) . ?
Cl2 C13 1.751(6) . ?
O1 C6 1.292(6) . ?
N3 C23 1.346(7) . ?
N3 C19 1.330(7) . ?
N4 C28 1.339(8) . ?
N4 C24 1.355(7) . ?
C9 H9 0.9500 . ?
C9 C4 1.416(8) . ?
C9 C8 1.367(9) . ?
O2 C10 1.295(6) . ?
N1 C5 1.374(7) . ?
N1 C7 1.320(8) . ?
C28 H28 0.9500 . ?
C28 C27 1.381(8) . ?
C22 H22 0.9500 . ?
C22 C21 1.375(10) . ?
C22 C23 1.407(8) . ?
N2 C15 1.363(7) . ?
N2 C16 1.316(7) . ?
C21 H21 0.9500 . ?
C21 C20 1.384(9) . ?
C10 C11 1.386(8) . ?
C10 C15 1.450(8) . ?
C23 C24 1.472(8) . ?
C6 C5 1.447(8) . ?
C6 C1 1.396(8) . ?
C11 C12 1.406(8) . ?
C5 C4 1.414(8) . ?
C2 H2 0.9500 . ?
C2 C1 1.392(8) . ?
C2 C3 1.375(9) . ?
C4 C3 1.413(8) . ?
C19 H19 0.9500 . ?
C19 C20 1.385(8) . ?
C13 C14 1.408(8) . ?
C13 C12 1.366(9) . ?
C25 H25 0.9500 . ?
C25 C24 1.403(8) . ?
C25 C26 1.383(9) . ?
C15 C14 1.415(8) . ?
C14 C18 1.410(9) . ?
C8 H8 0.9500 . ?
C8 C7 1.417(9) . ?
C12 H12 0.9500 . ?
C26 H26 0.9500 . ?
C26 C27 1.378(9) . ?
C16 H16 0.9500 . ?
C16 C17 1.406(8) . ?
C18 H18 0.9500 . ?
C18 C17 1.376(9) . ?
C20 H20 0.9500 . ?
C27 H27 0.9500 . ?
C17 H17 0.9500 . ?
C7 H7 0.9500 . ?

loop_
_geom_torsion_atom_site_label_1
_geom_torsion_atom_site_label_2
_geom_torsion_atom_site_label_3
_geom_torsion_atom_site_label_4
_geom_torsion
_geom_torsion_site_symmetry_1
_geom_torsion_site_symmetry_2
_geom_torsion_site_symmetry_3
_geom_torsion_site_symmetry_4
_geom_torsion_publ_flag
I2 C11 C12 C13 -175.0(4) . . . . ?
Ni1 O1 C6 C5 1.8(6) . . . . ?
Ni1 O1 C6 C1 -178.6(4) . . . . ?
Ni1 N3 C23 C22 177.5(4) . . . . ?
Ni1 N3 C23 C24 -5.2(6) . . . . ?
Ni1 N3 C19 C20 -176.3(4) . . . . ?
Ni1 N4 C28 C27 -175.4(4) . . . . ?
Ni1 N4 C24 C23 -0.7(6) . . . . ?
Ni1 N4 C24 C25 178.2(4) . . . . ?
Ni1 O2 C10 C11 -176.5(4) . . . . ?
Ni1 O2 C10 C15 6.1(6) . . . . ?
Ni1 N1 C5 C6 -4.7(6) . . . . ?
Ni1 N1 C5 C4 175.7(4) . . . . ?
Ni1 N1 C7 C8 -173.7(4) . . . . ?
Ni1 N2 C15 C10 -6.1(6) . . . . ?
Ni1 N2 C15 C14 174.8(4) . . . . ?
Ni1 N2 C16 C17 -173.9(4) . . . . ?
Cl2 C13 C14 C15 -179.6(4) . . . . ?
Cl2 C13 C14 C18 -0.2(8) . . . . ?
Cl2 C13 C12 C11 179.0(5) . . . . ?
O1 C6 C5 N1 2.1(7) . . . . ?
O1 C6 C5 C4 -178.3(5) . . . . ?
O1 C6 C1 I1 -1.7(8) . . . . ?
O1 C6 C1 C2 178.0(5) . . . . ?
N3 C23 C24 N4 4.0(7) . . . . ?
N3 C23 C24 C25 -174.9(5) . . . . ?
N3 C19 C20 C21 0.7(9) . . . . ?
N4 C28 C27 C26 -1.5(9) . . . . ?
C9 C4 C3 Cl1 0.0(8) . . . . ?
C9 C4 C3 C2 -180.0(6) . . . . ?
C9 C8 C7 N1 0.4(9) . . . . ?
O2 C10 C11 I2 -3.4(7) . . . . ?
O2 C10 C11 C12 -179.7(5) . . . . ?
O2 C10 C15 N2 0.1(7) . . . . ?
O2 C10 C15 C14 179.1(5) . . . . ?
N1 C5 C4 C9 -1.5(8) . . . . ?
N1 C5 C4 C3 178.8(5) . . . . ?
C28 N4 C24 C23 -178.2(5) . . . . ?
C28 N4 C24 C25 0.8(8) . . . . ?
C22 C21 C20 C19 -3.5(9) . . . . ?
C22 C23 C24 N4 -178.8(5) . . . . ?
C22 C23 C24 C25 2.3(9) . . . . ?
N2 C15 C14 C13 179.1(5) . . . . ?
N2 C15 C14 C18 -0.4(8) . . . . ?
N2 C16 C17 C18 0.3(10) . . . . ?
C21 C22 C23 N3 -2.5(9) . . . . ?
C21 C22 C23 C24 -179.6(5) . . . . ?
C10 C11 C12 C13 1.3(9) . . . . ?
C10 C15 C14 C13 0.1(8) . . . . ?
C10 C15 C14 C18 -179.4(5) . . . . ?
C23 N3 C19 C20 1.2(8) . . . . ?
C23 C22 C21 C20 4.3(9) . . . . ?
C6 C5 C4 C9 178.9(5) . . . . ?
C6 C5 C4 C3 -0.8(8) . . . . ?
C11 C10 C15 N2 -177.6(5) . . . . ?
C11 C10 C15 C14 1.5(8) . . . . ?
C5 N1 C7 C8 -1.8(8) . . . . ?
C5 C6 C1 I1 177.9(4) . . . . ?
C5 C6 C1 C2 -2.4(8) . . . . ?
C5 C4 C3 Cl1 179.7(4) . . . . ?
C5 C4 C3 C2 -0.2(8) . . . . ?
C4 C9 C8 C7 0.5(9) . . . . ?
C1 C6 C5 N1 -177.5(5) . . . . ?
C1 C6 C5 C4 2.1(8) . . . . ?
C1 C2 C3 Cl1 179.9(5) . . . . ?
C1 C2 C3 C4 -0.1(9) . . . . ?
C19 N3 C23 C22 -0.2(8) . . . . ?
C19 N3 C23 C24 177.0(5) . . . . ?
C13 C14 C18 C17 -177.6(6) . . . . ?
C25 C26 C27 C28 -1.3(9) . . . . ?
C3 C2 C1 I1 -178.8(5) . . . . ?
C3 C2 C1 C6 1.5(9) . . . . ?
C15 N2 C16 C17 1.1(9) . . . . ?
C15 C10 C11 I2 174.1(4) . . . . ?
C15 C10 C11 C12 -2.2(8) . . . . ?
C15 C14 C18 C17 1.8(9) . . . . ?
C24 N4 C28 C27 1.8(8) . . . . ?
C24 C25 C26 C27 3.7(9) . . . . ?
C14 C13 C12 C11 0.4(9) . . . . ?
C14 C18 C17 C16 -1.8(9) . . . . ?
C8 C9 C4 C5 0.0(8) . . . . ?
C8 C9 C4 C3 179.8(6) . . . . ?
C12 C13 C14 C15 -1.1(9) . . . . ?
C12 C13 C14 C18 178.4(6) . . . . ?
C26 C25 C24 N4 -3.5(8) . . . . ?
C26 C25 C24 C23 175.3(5) . . . . ?
C16 N2 C15 C10 178.0(5) . . . . ?
C16 N2 C15 C14 -1.1(8) . . . . ?
C7 N1 C5 C6 -178.0(5) . . . . ?
C7 N1 C5 C4 2.3(8) . . . . ?
